data_4002781
loop_
_publ_author_name
'Wang, Zhenbin'
'Chu, Iek-Heng'
'Zhou, Fei'
'Ong, Shyue Ping'

_publ_section_title
;
 Electronic Structure Descriptor for the Discovery of Narrow-Band
 Red-Emitting Phosphors
;
_journal_issue 11
_journal_name_full 'Chemistry of Materials'
_journal_page_first 4024
_journal_paper_doi 10.1021/acs.chemmater.6b01496
_journal_volume 28
_journal_year 2016
_chemical_formula_structural CaAlSiN3
_chemical_formula_sum 'Al4 Ca4 N12 Si4'
_space_group_IT_number 9
_symmetry_Int_Tables_number 9
_symmetry_space_group_name_Hall 'C -2yc'
_symmetry_space_group_name_H-M 'C 1 c 1'
_cell_angle_alpha 90.00000000
_cell_angle_beta 90.10967303
_cell_angle_gamma 90.00000000
_cell_formula_units_Z 4
_cell_length_a 9.91734150
_cell_length_b 5.69147349
_cell_length_c 5.07361829
_cell_volume 286.376
_cod_data_source_file 3.cif
_cod_data_source_block CaAlSiN3
_cod_original_cell_volume 286.376238356
_cod_original_sg_symbol_H-M Cc
_cod_original_formula_sum 'Ca4 Al4 Si4 N12'
_cod_database_code 4002781

loop_
_symmetry_equiv_pos_site_id
_symmetry_equiv_pos_as_xyz
1 'x, y, z'
2 'x, -y, z+1/2'
3 'x+1/2, y+1/2, z'
4 'x+1/2, -y+1/2, z+1/2'

loop_
_atom_site_aniso_type_symbol
_atom_site_aniso_U_11
_atom_site_aniso_U_22
_atom_site_aniso_U_33
_atom_site_aniso_U_12
_atom_site_aniso_U_13
_atom_site_aniso_U_23
Ca 0 0 0 0 0 0
Al 0 0 0 0 0 0
Si 0 0 0 0 0 0
N 0 0 0 0 0 0

loop_
_atom_site_type_symbol
_atom_site_label
_atom_site_symmetry_multiplicity
_atom_site_fract_x
_atom_site_fract_y
_atom_site_fract_z
_atom_site_occupancy
Ca Ca1 4 0.498820 0.186650 0.013441 1
Al Al2 4 0.175014 0.159223 0.980750 1
Si Si3 4 0.326786 0.343003 0.485757 1
N N4 4 0.214483 0.140262 0.616999 1
N N5 4 0.291330 0.383895 0.143286 1
N N6 4 0.493567 0.251850 0.521467 1

_cod_struct_determination_method theoretical
